data_4319343
loop_
_publ_author_name
'Ulrike Fooken'
'Masood A. Khan'
'Rudolf. J. Wehmschulte'

_publ_contact_author_address
;       Department of Chemistry and Biochemistry
         University of Oklahoma
         620 Parrington Oval, Room 208
         Norman, OK 73019
;
_publ_contact_author_email rjwehmschulte@ou.edu
_publ_contact_author_fax '405 325 6111'
_publ_contact_author_name 'Rudolf J. Wehmschulte'
_publ_contact_author_phone '405 325 2388'
_publ_section_title
;
 Novel Aluminum Hydride Derivatives from the Reaction of H~3~Al.NMe~3~
 with the Cyclosilazanes [Me~2~SiNH]~3~ and [Me~2~SiNH]~4~
;
_journal_name_full 'Inorganic Chemistry'
_journal_page_first 1316
_journal_page_last 1322
_journal_paper_doi 10.1021/ic000636r
_journal_volume 40
_journal_year 2001
_chemical_formula_sum 'C23.5 H79.5 Al6 N10 Si8'
_chemical_formula_weight 889.07
_chemical_name_systematic
;
  ?
;
_space_group_IT_number 2
_symmetry_cell_setting triclinic
_symmetry_space_group_name_Hall '-P 1'
_symmetry_space_group_name_H-M 'P -1'
_atom_sites_solution_hydrogens geom
_atom_sites_solution_primary direct
_atom_sites_solution_secondary difmap
_audit_creation_method SHELXL
_cell_angle_alpha 75.199(14)
_cell_angle_beta 82.330(13)
_cell_angle_gamma 86.936(15)
_cell_formula_units_Z 2
_cell_length_a 13.094(2)
_cell_length_b 13.111(3)
_cell_length_c 16.595(3)
_cell_measurement_reflns_used 55
_cell_measurement_temperature 183(2)
_cell_measurement_theta_max 15.78
_cell_measurement_theta_min 3.75
_cell_volume 2729.2(9)
_computing_cell_refinement 'Siemens XSCANS'
_computing_data_collection 'Siemens XSCANS'
_computing_data_reduction 'Siemens SHELXTL'
_computing_molecular_graphics 'Siemens SHELXTL'
_computing_publication_material 'Siemens SHELXTL'
_computing_structure_refinement 'SHELXL-93 (Sheldrick, 1993)'
_computing_structure_solution 'SHELXS-86 (Sheldrick, 1990)'
_diffrn_ambient_temperature 183(2)
_diffrn_measurement_device 'Siemens P4'
_diffrn_measurement_method '2\q/\w scans'
_diffrn_radiation_monochromator graphite
_diffrn_radiation_source 'fine-focus sealed tube'
_diffrn_radiation_type MoK\a
_diffrn_radiation_wavelength 0.71073
_diffrn_reflns_av_R_equivalents 0.0660
_diffrn_reflns_av_sigmaI/netI 0.0665
_diffrn_reflns_limit_h_max 15
_diffrn_reflns_limit_h_min -15
_diffrn_reflns_limit_k_max 8
_diffrn_reflns_limit_k_min -15
_diffrn_reflns_limit_l_max 19
_diffrn_reflns_limit_l_min -19
_diffrn_reflns_number 9999
_diffrn_reflns_theta_max 25.00
_diffrn_reflns_theta_min 1.79
_diffrn_standards_decay_% 1.8
_diffrn_standards_interval_count 97
_diffrn_standards_number 3
_exptl_absorpt_coefficient_mu 0.320
_exptl_absorpt_correction_type none
_exptl_crystal_colour white
_exptl_crystal_density_diffrn 1.082
_exptl_crystal_description prism
_exptl_crystal_F_000 961
_exptl_crystal_size_max 0.46
_exptl_crystal_size_mid 0.42
_exptl_crystal_size_min 0.32
_refine_diff_density_max 0.903
_refine_diff_density_min -0.542
_refine_diff_density_rms 0.105
_refine_ls_extinction_method none
_refine_ls_goodness_of_fit_all 1.089
_refine_ls_goodness_of_fit_obs 1.094
_refine_ls_hydrogen_treatment mixed
_refine_ls_matrix_type full
_refine_ls_number_parameters 504
_refine_ls_number_reflns 9492
_refine_ls_number_restraints 1
_refine_ls_restrained_S_all 1.153
_refine_ls_restrained_S_obs 1.095
_refine_ls_R_factor_all 0.0942
_refine_ls_R_factor_obs 0.0614
_refine_ls_shift/esd_max 0.013
_refine_ls_shift/esd_mean 0.001
_refine_ls_structure_factor_coef Fsqd
_refine_ls_weighting_details 'w=1/[\s^2^(Fo^2^)+(0.1080P)^2^+0.9470P] where P=(Fo^2^+2Fc^2^)/3'
_refine_ls_weighting_scheme calc
_refine_ls_wR_factor_all 0.1977
_refine_ls_wR_factor_obs 0.1581
_reflns_number_observed 6815
_reflns_number_total 9512
_reflns_observed_criterion >2sigma(I)
_cod_data_source_file ic000636r_1.cif
_cod_data_source_block rw956a(COMPOUND6)
_cod_depositor_comments
;
The following automatic conversions were performed:

'_symmetry_cell_setting' value 'Triclinic' changed to 'triclinic'
according to the built-in table from CIF Core dictionary named
'cif_core.dic' version 2.4.1 from 2010-06-29.

Automatic conversion script
Id: cif_fix_values 1646 2011-03-28 12:23:43Z adriana 

The following automatic conversions were performed:

'_refine_ls_weighting_scheme' value 'calc
w=1/[\s^2^(Fo^2^)+(0.1080P)^2^+0.9470P] where P=(Fo^2^+2Fc^2^)/3' was
changed to 'calc'. New tag '_refine_ls_weighting_details' was
created. The value of the new tag was set to
'w=1/[\s^2^(Fo^2^)+(0.1080P)^2^+0.9470P] where P=(Fo^2^+2Fc^2^)/3'.

Automatic conversion script
Id: cif_fix_values 3143 2015-03-26 13:38:13Z robertas 
;
_cod_original_cell_volume 2729.3(8)
_cod_original_formula_sum 'C23.50 H79.50 Al6 N10 Si8'
_cod_database_code 4319343

loop_
_symmetry_equiv_pos_as_xyz
'x, y, z'
'-x, -y, -z'

loop_
_atom_site_aniso_label
_atom_site_aniso_U_11
_atom_site_aniso_U_22
_atom_site_aniso_U_33
_atom_site_aniso_U_23
_atom_site_aniso_U_13
_atom_site_aniso_U_12
Si1 0.0505(7) 0.0286(5) 0.0442(7) -0.0122(5) -0.0017(6) 0.0021(5)
Si2 0.0310(5) 0.0282(5) 0.0321(5) -0.0048(4) 0.0002(4) -0.0020(4)
Si3 0.0301(5) 0.0229(5) 0.0317(5) -0.0013(4) -0.0009(4) -0.0093(4)
Si4 0.0318(5) 0.0206(4) 0.0305(5) -0.0047(4) -0.0050(4) -0.0069(4)
Si5 0.0425(7) 0.0511(7) 0.0410(7) -0.0178(5) 0.0006(5) -0.0016(5)
Si6 0.0303(5) 0.0348(5) 0.0327(6) -0.0034(4) -0.0040(4) -0.0029(4)
Si7 0.0309(5) 0.0247(5) 0.0278(5) 0.0005(4) -0.0081(4) -0.0058(4)
Si8 0.0322(5) 0.0185(4) 0.0312(5) 0.0000(4) -0.0086(4) -0.0073(4)
Al1 0.0378(6) 0.0184(5) 0.0247(5) -0.0009(4) -0.0048(5) -0.0049(4)
Al2 0.0378(6) 0.0238(5) 0.0225(5) -0.0006(4) -0.0038(5) -0.0058(4)
Al3 0.0328(6) 0.0184(5) 0.0246(5) 0.0006(4) -0.0059(4) -0.0070(4)
Al4 0.0318(6) 0.0190(5) 0.0237(5) 0.0016(4) -0.0041(4) -0.0061(4)
Al5 0.0321(6) 0.0225(5) 0.0235(5) 0.0013(4) -0.0053(4) -0.0079(4)
Al6 0.0359(6) 0.0214(5) 0.0283(6) -0.0035(4) -0.0020(5) -0.0038(4)
N1 0.037(2) 0.0242(14) 0.028(2) -0.0041(12) -0.0022(13) 0.0002(13)
N2 0.029(2) 0.0260(15) 0.029(2) -0.0055(12) -0.0009(13) -0.0033(12)
N3 0.031(2) 0.0184(13) 0.027(2) -0.0008(12) -0.0024(13) -0.0073(12)
N4 0.033(2) 0.0197(13) 0.026(2) -0.0018(12) -0.0026(13) -0.0063(12)
N5 0.051(2) 0.0194(14) 0.038(2) -0.0024(13) 0.002(2) -0.0034(14)
N6 0.033(2) 0.036(2) 0.037(2) -0.0065(14) -0.0035(15) -0.0036(14)
N7 0.031(2) 0.031(2) 0.031(2) 0.0008(13) -0.0070(14) -0.0050(13)
N8 0.031(2) 0.0218(14) 0.0243(15) 0.0005(12) -0.0057(13) -0.0077(12)
N9 0.032(2) 0.0175(13) 0.0246(15) 0.0013(11) -0.0040(13) -0.0053(12)
N10 0.049(2) 0.0204(14) 0.028(2) 0.0042(13) -0.0053(15) -0.0042(14)
C1 0.068(4) 0.060(3) 0.095(4) -0.028(3) -0.024(3) 0.032(3)
C2 0.074(4) 0.070(3) 0.055(3) -0.036(3) -0.010(3) -0.002(3)
C3 0.055(3) 0.048(3) 0.052(3) -0.010(2) 0.018(2) -0.002(2)
C4 0.042(2) 0.041(2) 0.054(3) -0.008(2) -0.015(2) -0.004(2)
C5 0.047(3) 0.049(3) 0.051(3) -0.010(2) -0.016(2) 0.008(2)
C5 0.034(2) 0.040(2) 0.058(3) -0.015(2) -0.011(2) -0.007(2)
C6 0.050(3) 0.034(2) 0.043(2) 0.004(2) 0.005(2) -0.015(2)
C7 0.037(2) 0.027(2) 0.061(3) -0.012(2) -0.007(2) -0.010(2)
C8 0.051(2) 0.040(2) 0.034(2) -0.012(2) -0.010(2) -0.008(2)
C9 0.052(3) 0.036(2) 0.050(3) 0.001(2) 0.006(2) -0.016(2)
C10 0.080(4) 0.027(2) 0.050(3) 0.001(2) -0.005(3) 0.010(2)
C11 0.069(3) 0.032(2) 0.033(2) 0.003(2) -0.012(2) -0.003(2)
C12 0.057(3) 0.098(4) 0.076(4) -0.045(3) -0.002(3) 0.018(3)
C13 0.080(4) 0.083(4) 0.043(3) -0.023(3) -0.008(3) -0.018(3)
C14 0.040(2) 0.056(3) 0.043(3) -0.004(2) 0.001(2) -0.014(2)
C16 0.054(2) 0.035(2) 0.029(2) 0.000(2) -0.015(2) -0.006(2)
C17 0.036(2) 0.039(2) 0.049(2) -0.007(2) -0.010(2) -0.011(2)
C18 0.038(2) 0.030(2) 0.057(3) 0.011(2) -0.006(2) -0.014(2)
C19 0.051(3) 0.037(2) 0.051(3) -0.016(2) -0.023(2) 0.000(2)
C20 0.053(3) 0.064(3) 0.035(2) 0.010(2) -0.012(2) 0.001(2)
C21 0.063(3) 0.037(2) 0.026(2) 0.002(2) -0.001(2) -0.001(2)
C22 0.122(5) 0.020(2) 0.041(3) 0.005(2) -0.005(3) -0.016(2)
C23 0.148(16) 0.232(23) 0.070(9) -0.070(12) -0.049(10) 0.087(15)
C24 0.149(20) 0.145(19) 0.135(19) -0.035(15) 0.023(16) -0.006(16)
C25 0.086(9) 0.074(8) 0.059(7) -0.011(6) -0.018(6) 0.003(7)

loop_
_atom_site_label
_atom_site_type_symbol
_atom_site_fract_x
_atom_site_fract_y
_atom_site_fract_z
_atom_site_U_iso_or_equiv
_atom_site_thermal_displace_type
_atom_site_occupancy
_atom_site_calc_flag
_atom_site_refinement_flags
_atom_site_disorder_group
Si1 Si -0.30120(10) 0.65312(9) 0.34034(8) 0.0411(3) Uani 1 d . .
Si2 Si -0.34558(8) 0.43765(8) 0.32130(7) 0.0313(2) Uani 1 d . .
Si3 Si -0.26770(8) 0.20666(8) 0.30997(7) 0.0292(2) Uani 1 d . .
Si4 Si -0.09332(8) 0.10291(7) 0.20132(7) 0.0276(2) Uani 1 d . .
Si5 Si 0.28821(10) -0.08842(10) 0.10332(8) 0.0442(3) Uani 1 d . .
Si6 Si 0.32199(9) 0.05453(9) 0.21330(7) 0.0335(3) Uani 1 d . .
Si7 Si 0.21282(8) 0.20809(8) 0.32616(7) 0.0285(2) Uani 1 d . .
Si8 Si 0.06131(8) 0.39587(7) 0.28296(7) 0.0278(2) Uani 1 d . .
Al1 Al -0.12945(9) 0.55569(8) 0.24970(7) 0.0275(2) Uani 1 d . .
Al2 Al -0.15174(9) 0.35295(8) 0.37425(7) 0.0288(3) Uani 1 d . .
Al3 Al -0.10892(9) 0.33936(8) 0.19660(7) 0.0259(2) Uani 1 d . .
Al4 Al -0.02301(9) 0.16009(8) 0.32847(7) 0.0258(2) Uani 1 d . .
Al5 Al 0.12972(9) 0.19373(8) 0.19521(7) 0.0269(2) Uani 1 d . .
Al6 Al 0.10490(9) -0.03713(8) 0.22208(7) 0.0291(3) Uani 1 d . .
N1 N -0.2621(3) 0.5424(2) 0.3039(2) 0.0301(7) Uani 1 d . .
N2 N -0.2684(2) 0.3262(2) 0.3330(2) 0.0283(7) Uani 1 d . .
N3 N -0.1383(2) 0.1961(2) 0.2604(2) 0.0264(7) Uani 1 d . .
N4 N 0.0295(2) 0.0868(2) 0.2320(2) 0.0268(7) Uani 1 d . .
N5 N 0.0999(3) -0.1477(2) 0.3336(2) 0.0376(8) Uani 1 d . .
N6 N 0.2430(3) -0.0247(3) 0.1795(2) 0.0356(8) Uani 1 d . .
N7 N 0.2379(2) 0.1345(2) 0.2562(2) 0.0321(8) Uani 1 d . .
N8 N 0.0910(2) 0.2607(2) 0.2905(2) 0.0264(7) Uani 1 d . .
N9 N -0.0701(2) 0.4179(2) 0.2695(2) 0.0256(7) Uani 1 d . .
N10 N -0.1339(3) 0.6347(2) 0.1265(2) 0.0344(8) Uani 1 d . .
C1 C -0.4348(5) 0.7031(5) 0.3205(4) 0.073(2) Uani 1 d . .
H1A H -0.4385(11) 0.7239(35) 0.2599(4) 0.109 Uiso 1 calc R .
H1B H -0.4514(15) 0.7642(24) 0.3440(27) 0.109 Uiso 1 calc R .
H1C H -0.4842(6) 0.6472(13) 0.3473(25) 0.109 Uiso 1 calc R .
C2 C -0.2863(5) 0.6371(4) 0.4520(3) 0.0624(15) Uani 1 d . .
H2A H -0.2195(14) 0.6029(30) 0.4635(7) 0.094 Uiso 1 calc R .
H2B H -0.3417(19) 0.5934(27) 0.4874(3) 0.094 Uiso 1 calc R .
H2C H -0.2896(32) 0.7065(5) 0.4643(7) 0.094 Uiso 1 calc R .
C3 C -0.4345(4) 0.4239(4) 0.4218(3) 0.0544(13) Uani 1 d . .
H3A H -0.3940(4) 0.4191(30) 0.4682(5) 0.082 Uiso 1 calc R .
H3B H -0.4748(21) 0.3598(16) 0.4326(13) 0.082 Uiso 1 calc R .
H3C H -0.4813(20) 0.4854(15) 0.4169(9) 0.082 Uiso 1 calc R .
C4 C -0.4278(4) 0.4563(4) 0.2348(3) 0.0455(11) Uani 1 d . .
H4A H -0.3858(7) 0.4451(27) 0.1842(7) 0.068 Uiso 1 calc R .
H4B H -0.4572(21) 0.5281(9) 0.2230(15) 0.068 Uiso 1 calc R .
H4C H -0.4836(16) 0.4053(18) 0.2518(9) 0.068 Uiso 1 calc R .
C5 C 0.4098(4) -0.0201(4) 0.2889(3) 0.0487(12) Uani 1 d . .
H5A H 0.3711(7) -0.0749(19) 0.3317(13) 0.073 Uiso 1 calc R .
H5B H 0.4383(22) 0.0284(6) 0.3159(17) 0.073 Uiso 1 calc R .
H5C H 0.4662(15) -0.0531(23) 0.2587(5) 0.073 Uiso 1 calc R .
C5 C -0.3608(3) 0.1992(3) 0.2364(3) 0.0427(11) Uani 1 d . .
H5D H -0.3462(16) 0.2545(17) 0.1843(9) 0.064 Uiso 1 calc R .
H5E H -0.4311(4) 0.2091(26) 0.2624(9) 0.064 Uiso 1 calc R .
H5F H -0.3541(18) 0.1299(10) 0.2237(17) 0.064 Uiso 1 calc R .
C6 C -0.2937(4) 0.0974(3) 0.4070(3) 0.0456(11) Uani 1 d . .
H6A H -0.2396(15) 0.0949(18) 0.4431(10) 0.068 Uiso 1 calc R .
H6B H -0.2943(26) 0.0302(5) 0.3916(3) 0.068 Uiso 1 calc R .
H6C H -0.3608(12) 0.1100(14) 0.4373(11) 0.068 Uiso 1 calc R .
C7 C -0.1730(3) -0.0176(3) 0.2380(3) 0.0411(10) Uani 1 d . .
H7A H -0.1792(21) -0.0412(15) 0.2994(3) 0.062 Uiso 1 calc R .
H7B H -0.1401(13) -0.0736(9) 0.2136(17) 0.062 Uiso 1 calc R .
H7C H -0.2418(9) -0.0014(7) 0.2202(18) 0.062 Uiso 1 calc R .
C8 C -0.0984(4) 0.1509(3) 0.0873(3) 0.0405(10) Uani 1 d . .
H8A H -0.0529(19) 0.2112(16) 0.0644(4) 0.061 Uiso 1 calc R .
H8B H -0.1692(6) 0.1728(24) 0.0770(3) 0.061 Uiso 1 calc R .
H8C H -0.0758(24) 0.0942(8) 0.0598(4) 0.061 Uiso 1 calc R .
C9 C -0.0078(4) -0.1795(3) 0.3672(3) 0.0488(12) Uani 1 d . .
H9A H -0.0080(4) -0.2346(20) 0.4198(12) 0.073 Uiso 1 calc R .
H9B H -0.0381(10) -0.2067(26) 0.3262(10) 0.073 Uiso 1 calc R .
H9C H -0.0483(8) -0.1182(7) 0.3779(21) 0.073 Uiso 1 calc R .
C10 C 0.1583(4) -0.2422(3) 0.3160(3) 0.0551(14) Uani 1 d . .
H10A H 0.1528(26) -0.3000(10) 0.3671(7) 0.083 Uiso 1 calc R .
H10B H 0.2309(7) -0.2247(10) 0.2977(24) 0.083 Uiso 1 calc R .
H10C H 0.1294(20) -0.2639(19) 0.2716(18) 0.083 Uiso 1 calc R .
C11 C 0.1460(4) -0.1132(3) 0.3977(3) 0.0457(11) Uani 1 d . .
H11A H 0.1487(25) -0.1724(8) 0.4473(9) 0.069 Uiso 1 calc R .
H11B H 0.1041(15) -0.0554(18) 0.4133(16) 0.069 Uiso 1 calc R .
H11C H 0.2159(10) -0.0887(25) 0.3752(8) 0.069 Uiso 1 calc R .
C12 C 0.4190(4) -0.1476(5) 0.1167(4) 0.074(2) Uani 1 d . .
H12A H 0.4163(8) -0.2018(27) 0.1700(15) 0.111 Uiso 1 calc R .
H12B H 0.4666(9) -0.0926(8) 0.1170(30) 0.111 Uiso 1 calc R .
H12C H 0.4431(16) -0.1798(34) 0.0702(17) 0.111 Uiso 1 calc R .
C13 C 0.2895(5) -0.0018(5) -0.0047(3) 0.067(2) Uani 1 d . .
H13A H 0.2192(7) 0.0235(28) -0.0141(10) 0.100 Uiso 1 calc R .
H13B H 0.3163(31) -0.0418(11) -0.0457(3) 0.100 Uiso 1 calc R .
H13C H 0.3336(27) 0.0586(18) -0.0113(9) 0.100 Uiso 1 calc R .
C14 C 0.4089(4) 0.1342(4) 0.1233(3) 0.0479(12) Uani 1 d . .
H14A H 0.3675(4) 0.1760(21) 0.0810(10) 0.072 Uiso 1 calc R .
H14B H 0.4560(18) 0.0869(4) 0.0982(14) 0.072 Uiso 1 calc R .
H14C H 0.4489(20) 0.1816(20) 0.1436(5) 0.072 Uiso 1 calc R .
C16 C 0.1955(4) 0.1416(3) 0.4400(3) 0.0395(10) Uani 1 d . .
H16A H 0.1398(17) 0.0909(18) 0.4520(4) 0.059 Uiso 1 calc R .
H16B H 0.1779(24) 0.1944(4) 0.4724(3) 0.059 Uiso 1 calc R .
H16C H 0.2596(8) 0.1045(21) 0.4559(5) 0.059 Uiso 1 calc R .
C17 C 0.3150(3) 0.3068(3) 0.3120(3) 0.0410(10) Uani 1 d . .
H17A H 0.3266(18) 0.3459(18) 0.2528(5) 0.062 Uiso 1 calc R .
H17B H 0.3791(8) 0.2705(4) 0.3288(19) 0.062 Uiso 1 calc R .
H17C H 0.2932(11) 0.3561(16) 0.3469(16) 0.062 Uiso 1 calc R .
C18 C 0.1434(3) 0.4797(3) 0.1944(3) 0.0453(12) Uani 1 d . .
H18A H 0.1383(21) 0.4575(18) 0.1430(5) 0.068 Uiso 1 calc R .
H18B H 0.2151(5) 0.4726(21) 0.2062(10) 0.068 Uiso 1 calc R .
H18C H 0.1203(17) 0.5535(5) 0.1869(14) 0.068 Uiso 1 calc R .
C19 C 0.0823(4) 0.4295(3) 0.3822(3) 0.0440(11) Uani 1 d . .
H19A H 0.0448(21) 0.3802(17) 0.4302(3) 0.066 Uiso 1 calc R .
H19B H 0.0570(24) 0.5017(10) 0.3806(9) 0.066 Uiso 1 calc R .
H19C H 0.1561(4) 0.4244(26) 0.3878(11) 0.066 Uiso 1 calc R .
C20 C -0.2381(4) 0.6345(4) 0.1003(3) 0.0544(13) Uani 1 d . .
H20A H -0.2379(9) 0.6769(25) 0.0424(9) 0.082 Uiso 1 calc R .
H20B H -0.2886(6) 0.6645(28) 0.1375(15) 0.082 Uiso 1 calc R .
H20C H -0.2565(13) 0.5619(5) 0.1038(23) 0.082 Uiso 1 calc R .
C21 C -0.0595(4) 0.5942(3) 0.0666(3) 0.0441(11) Uani 1 d . .
H21A H -0.0595(19) 0.6412(15) 0.0102(5) 0.066 Uiso 1 calc R .
H21B H -0.0791(15) 0.5233(11) 0.0660(16) 0.066 Uiso 1 calc R .
H21C H 0.0096(6) 0.5910(25) 0.0838(12) 0.066 Uiso 1 calc R .
C22 C -0.1056(5) 0.7462(3) 0.1187(3) 0.063(2) Uani 1 d . .
H22A H -0.1112(32) 0.7883(8) 0.0614(8) 0.095 Uiso 1 calc R .
H22B H -0.0346(12) 0.7476(5) 0.1310(26) 0.095 Uiso 1 calc R .
H22C H -0.1524(21) 0.7756(11) 0.1586(19) 0.095 Uiso 1 calc R .
C23 C -0.4734(14) 0.4546(17) -0.0045(11) 0.144(8) Uani 0.50 d PD .
H23A H -0.4919(14) 0.4022(17) 0.0496(11) 0.173 Uiso 0.50 calc PR .
H23B H -0.5070(14) 0.4311(17) -0.0465(11) 0.173 Uiso 0.50 calc PR .
C24 C -0.3822(13) 0.4395(16) -0.0226(15) 0.146(9) Uani 0.50 d PD .
H24A H -0.3501(13) 0.4798(16) 0.0101(15) 0.176 Uiso 0.50 calc PR .
H24B H -0.3693(13) 0.4811(16) -0.0817(15) 0.176 Uiso 0.50 calc PR .
C25 C -0.3198(11) 0.3589(10) -0.0212(8) 0.073(4) Uani 0.50 d PD .
H25A H -0.2496(11) 0.3837(10) -0.0422(8) 0.110 Uiso 0.50 calc PR .
H25B H -0.3411(11) 0.3168(10) -0.0568(8) 0.110 Uiso 0.50 calc PR .
H25C H -0.3215(11) 0.3155(10) 0.0366(8) 0.110 Uiso 0.50 calc PR .
H1 H -0.2256(38) 0.7402(38) 0.2907(31) 0.054(14) Uiso 1 d . .
H2 H 0.2227(33) -0.1734(34) 0.1071(28) 0.040(12) Uiso 1 d . .
H3 H -0.0581(30) 0.6307(30) 0.2766(25) 0.027(10) Uiso 1 d . .
H4 H -0.1570(32) 0.4071(32) 0.4378(26) 0.035(11) Uiso 1 d . .
H5 H -0.0861(29) 0.2335(30) 0.3978(24) 0.026(10) Uiso 1 d . .
H6 H -0.0116(30) 0.3295(30) 0.1409(24) 0.027(10) Uiso 1 d . .
H7 H -0.1879(35) 0.3980(35) 0.1348(29) 0.043(13) Uiso 1 d . .
H8 H -0.0289(32) 0.0569(33) 0.4120(27) 0.037(12) Uiso 1 d . .
H9 H 0.1686(28) 0.2433(28) 0.0998(23) 0.022(9) Uiso 1 d . .
H10 H 0.0493(32) -0.0941(33) 0.1721(27) 0.036(11) Uiso 1 d . .

loop_
_atom_type_symbol
_atom_type_description
_atom_type_scat_dispersion_real
_atom_type_scat_dispersion_imag
_atom_type_scat_source
C C 0.0033 0.0016 'International Tables Vol C Tables 4.2.6.8 and 6.1.1.4'
H H 0.0000 0.0000 'International Tables Vol C Tables 4.2.6.8 and 6.1.1.4'
N N 0.0061 0.0033 'International Tables Vol C Tables 4.2.6.8 and 6.1.1.4'
Al Al 0.0645 0.0514 'International Tables Vol C Tables 4.2.6.8 and 6.1.1.4'
Si Si 0.0817 0.0704 'International Tables Vol C Tables 4.2.6.8 and 6.1.1.4'

loop_
_geom_angle_atom_site_label_1
_geom_angle_atom_site_label_2
_geom_angle_atom_site_label_3
_geom_angle
_geom_angle_site_symmetry_1
_geom_angle_site_symmetry_3
_geom_angle_publ_flag
N1 Si1 C2 113.5(2) . . ?
N1 Si1 C1 114.6(2) . . ?
C2 Si1 C1 109.9(3) . . ?
N1 Si1 H1 105.2(18) . . ?
C2 Si1 H1 105.5(19) . . ?
C1 Si1 H1 107.5(18) . . ?
N2 Si2 N1 105.6(2) . . ?
N2 Si2 C4 113.9(2) . . ?
N1 Si2 C4 111.3(2) . . ?
N2 Si2 C3 107.0(2) . . ?
N1 Si2 C3 111.8(2) . . ?
C4 Si2 C3 107.2(2) . . ?
N2 Si2 Al2 37.63(11) . . ?
N1 Si2 Al2 72.10(11) . . ?
C4 Si2 Al2 143.7(2) . . ?
C3 Si2 Al2 104.3(2) . . ?
N2 Si3 N3 102.47(15) . . ?
N2 Si3 C5 113.6(2) . . ?
N3 Si3 C5 109.7(2) . . ?
N2 Si3 C6 111.5(2) . . ?
N3 Si3 C6 110.7(2) . . ?
C5 Si3 C6 108.8(2) . . ?
N4 Si4 N3 95.9(2) . . ?
N4 Si4 C8 115.4(2) . . ?
N3 Si4 C8 114.5(2) . . ?
N4 Si4 C7 114.4(2) . . ?
N3 Si4 C7 109.9(2) . . ?
C8 Si4 C7 106.6(2) . . ?
N4 Si4 Al4 50.95(11) . . ?
N3 Si4 Al4 46.96(11) . . ?
C8 Si4 Al4 140.39(14) . . ?
C7 Si4 Al4 112.7(2) . . ?
N6 Si5 C12 112.4(2) . . ?
N6 Si5 C13 112.8(2) . . ?
C12 Si5 C13 109.2(3) . . ?
N6 Si5 H2 110.2(18) . . ?
C12 Si5 H2 106.3(17) . . ?
C13 Si5 H2 105.5(18) . . ?
N7 Si6 N6 103.8(2) . . ?
N7 Si6 C5 112.2(2) . . ?
N6 Si6 C5 114.3(2) . . ?
N7 Si6 C14 110.3(2) . . ?
N6 Si6 C14 111.2(2) . . ?
C5 Si6 C14 105.1(2) . . ?
N7 Si7 N8 94.6(2) . . ?
N7 Si7 C16 119.2(2) . . ?
N8 Si7 C16 111.1(2) . . ?
N7 Si7 C17 111.1(2) . . ?
N8 Si7 C17 115.5(2) . . ?
C16 Si7 C17 105.6(2) . . ?
N7 Si7 Al5 45.64(12) . . ?
N8 Si7 Al5 49.71(11) . . ?
C16 Si7 Al5 135.57(15) . . ?
C17 Si7 Al5 118.8(2) . . ?
N9 Si8 N8 108.10(14) . . ?
N9 Si8 C18 110.8(2) . . ?
N8 Si8 C18 110.6(2) . . ?
N9 Si8 C19 108.4(2) . . ?
N8 Si8 C19 110.0(2) . . ?
C18 Si8 C19 109.0(2) . . ?
N1 Al1 N9 106.50(14) . . ?
N1 Al1 N10 108.8(2) . . ?
N9 Al1 N10 116.39(14) . . ?
N1 Al1 Al2 69.76(10) . . ?
N9 Al1 Al2 40.70(9) . . ?
N10 Al1 Al2 146.13(11) . . ?
N1 Al1 H3 116.2(14) . . ?
N9 Al1 H3 109.4(14) . . ?
N10 Al1 H3 99.9(14) . . ?
Al2 Al1 H3 111.1(14) . . ?
N2 Al2 N9 99.23(14) . . ?
N2 Al2 Si2 34.70(10) . . ?
N9 Al2 Si2 95.31(10) . . ?
N2 Al2 Al1 90.77(10) . . ?
N9 Al2 Al1 39.74(9) . . ?
Si2 Al2 Al1 67.82(4) . . ?
N2 Al2 Al3 67.77(11) . . ?
N9 Al2 Al3 38.93(9) . . ?
Si2 Al2 Al3 82.18(4) . . ?
Al1 Al2 Al3 64.94(4) . . ?
N2 Al2 H4 121.4(17) . . ?
N9 Al2 H4 115.8(17) . . ?
Si2 Al2 H4 93.9(17) . . ?
Al1 Al2 H4 88.7(16) . . ?
Al3 Al2 H4 153.0(17) . . ?
N2 Al2 H5 105.3(13) . . ?
N9 Al2 H5 98.8(13) . . ?
Si2 Al2 H5 139.6(13) . . ?
Al1 Al2 H5 138.1(13) . . ?
Al3 Al2 H5 85.5(13) . . ?
H4 Al2 H5 113.1(21) . . ?
N9 Al3 N3 109.18(13) . . ?
N9 Al3 Al2 39.51(9) . . ?
N3 Al3 Al2 75.34(10) . . ?
N9 Al3 H6 103.8(15) . . ?
N3 Al3 H6 104.3(15) . . ?
Al2 Al3 H6 132.8(15) . . ?
N9 Al3 H7 115.1(17) . . ?
N3 Al3 H7 118.0(16) . . ?
Al2 Al3 H7 117.0(16) . . ?
H6 Al3 H7 104.8(22) . . ?
N3 Al4 N8 113.33(13) . . ?
N3 Al4 N4 80.02(13) . . ?
N8 Al4 N4 90.30(13) . . ?
N3 Al4 Si4 41.42(9) . . ?
N8 Al4 Si4 113.13(10) . . ?
N4 Al4 Si4 40.13(9) . . ?
N3 Al4 Al5 95.82(10) . . ?
N8 Al4 Al5 46.66(10) . . ?
N4 Al4 Al5 43.79(8) . . ?
Si4 Al4 Al5 71.95(4) . . ?
N3 Al4 H5 89.1(13) . . ?
N8 Al4 H5 92.3(12) . . ?
N4 Al4 H5 168.9(12) . . ?
Si4 Al4 H5 129.6(13) . . ?
Al5 Al4 H5 136.9(12) . . ?
N3 Al4 H8 120.9(15) . . ?
N8 Al4 H8 125.7(15) . . ?
N4 Al4 H8 100.9(15) . . ?
Si4 Al4 H8 108.9(15) . . ?
Al5 Al4 H8 125.4(14) . . ?
H5 Al4 H8 86.3(19) . . ?
N7 Al5 N4 102.18(14) . . ?
N7 Al5 N8 83.40(14) . . ?
N4 Al5 N8 95.63(13) . . ?
N7 Al5 Si7 39.99(11) . . ?
N4 Al5 Si7 107.64(11) . . ?
N8 Al5 Si7 44.01(9) . . ?
N7 Al5 Al4 96.84(11) . . ?
N4 Al5 Al4 49.72(10) . . ?
N8 Al5 Al4 46.07(9) . . ?
Si7 Al5 Al4 72.88(4) . . ?
N7 Al5 Al6 76.52(11) . . ?
N4 Al5 Al6 38.11(10) . . ?
N8 Al5 Al6 119.75(9) . . ?
Si7 Al5 Al6 103.59(5) . . ?
Al4 Al5 Al6 80.62(4) . . ?
N7 Al5 H9 112.0(13) . . ?
N4 Al5 H9 123.3(14) . . ?
N8 Al5 H9 131.0(13) . . ?
Si7 Al5 H9 127.8(14) . . ?
Al4 Al5 H9 150.9(13) . . ?
Al6 Al5 H9 109.1(13) . . ?
N6 Al6 N4 118.00(15) . . ?
N6 Al6 N5 105.6(2) . . ?
N4 Al6 N5 112.25(14) . . ?
N6 Al6 Al5 79.64(11) . . ?
N4 Al6 Al5 38.38(9) . . ?
N5 Al6 Al5 126.39(11) . . ?
N6 Al6 H10 110.0(16) . . ?
N4 Al6 H10 109.1(16) . . ?
N5 Al6 H10 100.5(16) . . ?
Al5 Al6 H10 128.4(15) . . ?
Si1 N1 Si2 120.1(2) . . ?
Si1 N1 Al1 111.2(2) . . ?
Si2 N1 Al1 128.8(2) . . ?
Si3 N2 Si2 137.4(2) . . ?
Si3 N2 Al2 114.7(2) . . ?
Si2 N2 Al2 107.7(2) . . ?
Si4 N3 Si3 125.5(2) . . ?
Si4 N3 Al3 111.6(2) . . ?
Si3 N3 Al3 103.13(15) . . ?
Si4 N3 Al4 91.62(14) . . ?
Si3 N3 Al4 120.4(2) . . ?
Al3 N3 Al4 102.82(14) . . ?
Si4 N4 Al6 117.7(2) . . ?
Si4 N4 Al5 122.7(2) . . ?
Al6 N4 Al5 103.5(2) . . ?
Si4 N4 Al4 88.91(14) . . ?
Al6 N4 Al4 136.6(2) . . ?
Al5 N4 Al4 86.49(13) . . ?
C11 N5 C9 108.7(4) . . ?
C11 N5 C10 109.2(4) . . ?
C9 N5 C10 107.9(3) . . ?
C11 N5 Al6 113.4(2) . . ?
C9 N5 Al6 111.0(3) . . ?
C10 N5 Al6 106.5(3) . . ?
Si5 N6 Si6 121.6(2) . . ?
Si5 N6 Al6 118.0(2) . . ?
Si6 N6 Al6 120.3(2) . . ?
Si7 N7 Si6 147.9(2) . . ?
Si7 N7 Al5 94.4(2) . . ?
Si6 N7 Al5 116.5(2) . . ?
Si8 N8 Si7 118.2(2) . . ?
Si8 N8 Al4 117.8(2) . . ?
Si7 N8 Al4 113.85(15) . . ?
Si8 N8 Al5 126.6(2) . . ?
Si7 N8 Al5 86.28(14) . . ?
Al4 N8 Al5 87.27(13) . . ?
Si8 N9 Al1 121.1(2) . . ?
Si8 N9 Al3 110.8(2) . . ?
Al1 N9 Al3 112.7(2) . . ?
Si8 N9 Al2 108.4(2) . . ?
Al1 N9 Al2 99.56(15) . . ?
Al3 N9 Al2 101.56(14) . . ?
C21 N10 C20 107.9(4) . . ?
C21 N10 C22 106.9(4) . . ?
C20 N10 C22 108.9(4) . . ?
C21 N10 Al1 114.1(2) . . ?
C20 N10 Al1 112.2(3) . . ?
C22 N10 Al1 106.6(3) . . ?
Si1 C1 H1A 109.5(2) . . ?
Si1 C1 H1B 109.5(2) . . ?
H1A C1 H1B 109.5 . . ?
Si1 C1 H1C 109.5(2) . . ?
H1A C1 H1C 109.5 . . ?
H1B C1 H1C 109.5 . . ?
Si1 C2 H2A 109.5(2) . . ?
Si1 C2 H2B 109.5(2) . . ?
H2A C2 H2B 109.5 . . ?
Si1 C2 H2C 109.5(2) . . ?
H2A C2 H2C 109.5 . . ?
H2B C2 H2C 109.5 . . ?
Si2 C3 H3A 109.5(2) . . ?
Si2 C3 H3B 109.5(2) . . ?
H3A C3 H3B 109.5 . . ?
Si2 C3 H3C 109.5(2) . . ?
H3A C3 H3C 109.5 . . ?
H3B C3 H3C 109.5 . . ?
Si2 C4 H4A 109.5(2) . . ?
Si2 C4 H4B 109.47(15) . . ?
H4A C4 H4B 109.5 . . ?
Si2 C4 H4C 109.47(14) . . ?
H4A C4 H4C 109.5 . . ?
H4B C4 H4C 109.5 . . ?
Si6 C5 H5A 109.5(2) . . ?
Si6 C5 H5B 109.5(2) . . ?
H5A C5 H5B 109.5 . . ?
Si6 C5 H5C 109.5(2) . . ?
H5A C5 H5C 109.5 . . ?
H5B C5 H5C 109.5 . . ?
Si3 C5 H5D 109.47(14) . . ?
Si3 C5 H5E 109.47(15) . . ?
H5D C5 H5E 109.5 . . ?
Si3 C5 H5F 109.47(14) . . ?
H5D C5 H5F 109.5 . . ?
H5E C5 H5F 109.5 . . ?
Si3 C6 H6A 109.5(2) . . ?
Si3 C6 H6B 109.5(2) . . ?
H6A C6 H6B 109.5 . . ?
Si3 C6 H6C 109.5(2) . . ?
H6A C6 H6C 109.5 . . ?
H6B C6 H6C 109.5 . . ?
Si4 C7 H7A 109.5(2) . . ?
Si4 C7 H7B 109.47(14) . . ?
H7A C7 H7B 109.5 . . ?
Si4 C7 H7C 109.47(14) . . ?
H7A C7 H7C 109.5 . . ?
H7B C7 H7C 109.5 . . ?
Si4 C8 H8A 109.47(14) . . ?
Si4 C8 H8B 109.47(15) . . ?
H8A C8 H8B 109.5 . . ?
Si4 C8 H8C 109.47(14) . . ?
H8A C8 H8C 109.5 . . ?
H8B C8 H8C 109.5 . . ?
N5 C9 H9A 109.5(2) . . ?
N5 C9 H9B 109.5(3) . . ?
H9A C9 H9B 109.5 . . ?
N5 C9 H9C 109.5(2) . . ?
H9A C9 H9C 109.5 . . ?
H9B C9 H9C 109.5 . . ?
N5 C10 H10A 109.5(2) . . ?
N5 C10 H10B 109.5(3) . . ?
H10A C10 H10B 109.5 . . ?
N5 C10 H10C 109.5(3) . . ?
H10A C10 H10C 109.5 . . ?
H10B C10 H10C 109.5 . . ?
N5 C11 H11A 109.5(2) . . ?
N5 C11 H11B 109.5(2) . . ?
H11A C11 H11B 109.5 . . ?
N5 C11 H11C 109.5(2) . . ?
H11A C11 H11C 109.5 . . ?
H11B C11 H11C 109.5 . . ?
Si5 C12 H12A 109.5(2) . . ?
Si5 C12 H12B 109.5(2) . . ?
H12A C12 H12B 109.5 . . ?
Si5 C12 H12C 109.5(2) . . ?
H12A C12 H12C 109.5 . . ?
H12B C12 H12C 109.5 . . ?
Si5 C13 H13A 109.5(2) . . ?
Si5 C13 H13B 109.5(2) . . ?
H13A C13 H13B 109.5 . . ?
Si5 C13 H13C 109.5(2) . . ?
H13A C13 H13C 109.5 . . ?
H13B C13 H13C 109.5 . . ?
Si6 C14 H14A 109.5(2) . . ?
Si6 C14 H14B 109.5(2) . . ?
H14A C14 H14B 109.5 . . ?
Si6 C14 H14C 109.5(2) . . ?
H14A C14 H14C 109.5 . . ?
H14B C14 H14C 109.5 . . ?
Si7 C16 H16A 109.47(14) . . ?
Si7 C16 H16B 109.47(14) . . ?
H16A C16 H16B 109.5 . . ?
Si7 C16 H16C 109.47(15) . . ?
H16A C16 H16C 109.5 . . ?
H16B C16 H16C 109.5 . . ?
Si7 C17 H17A 109.47(15) . . ?
Si7 C17 H17B 109.47(14) . . ?
H17A C17 H17B 109.5 . . ?
Si7 C17 H17C 109.47(15) . . ?
H17A C17 H17C 109.5 . . ?
H17B C17 H17C 109.5 . . ?
Si8 C18 H18A 109.5(2) . . ?
Si8 C18 H18B 109.47(15) . . ?
H18A C18 H18B 109.5 . . ?
Si8 C18 H18C 109.47(15) . . ?
H18A C18 H18C 109.5 . . ?
H18B C18 H18C 109.5 . . ?
Si8 C19 H19A 109.47(14) . . ?
Si8 C19 H19B 109.47(14) . . ?
H19A C19 H19B 109.5 . . ?
Si8 C19 H19C 109.47(15) . . ?
H19A C19 H19C 109.5 . . ?
H19B C19 H19C 109.5 . . ?
N10 C20 H20A 109.5(2) . . ?
N10 C20 H20B 109.5(3) . . ?
H20A C20 H20B 109.5 . . ?
N10 C20 H20C 109.5(2) . . ?
H20A C20 H20C 109.5 . . ?
H20B C20 H20C 109.5 . . ?
N10 C21 H21A 109.5(2) . . ?
N10 C21 H21B 109.5(2) . . ?
H21A C21 H21B 109.5 . . ?
N10 C21 H21C 109.5(2) . . ?
H21A C21 H21C 109.5 . . ?
H21B C21 H21C 109.5 . . ?
N10 C22 H22A 109.5(2) . . ?
N10 C22 H22B 109.5(3) . . ?
H22A C22 H22B 109.5 . . ?
N10 C22 H22C 109.5(3) . . ?
H22A C22 H22C 109.5 . . ?
H22B C22 H22C 109.5 . . ?
C24 C23 C23 130.1(31) . 2_465 ?
C24 C23 H23A 104.7(15) . . ?
C23 C23 H23A 104.7(16) 2_465 . ?
C24 C23 H23B 104.7(15) . . ?
C23 C23 H23B 104.7(15) 2_465 . ?
H23A C23 H23B 105.7 . . ?
C23 C24 C25 137.2(23) . . ?
C23 C24 H24A 102.8(16) . . ?
C25 C24 H24A 102.8(13) . . ?
C23 C24 H24B 102.8(14) . . ?
C25 C24 H24B 102.8(12) . . ?
H24A C24 H24B 105.0 . . ?
C24 C25 H25A 109.5(11) . . ?
C24 C25 H25B 109.5(13) . . ?
H25A C25 H25B 109.5 . . ?
C24 C25 H25C 109.5(12) . . ?
H25A C25 H25C 109.5 . . ?
H25B C25 H25C 109.5 . . ?

loop_
_geom_bond_atom_site_label_1
_geom_bond_atom_site_label_2
_geom_bond_distance
_geom_bond_site_symmetry_2
_geom_bond_publ_flag
Si1 N1 1.739(3) . ?
Si1 C2 1.846(5) . ?
Si1 C1 1.875(6) . ?
Si1 H1 1.54(5) . ?
Si2 N2 1.716(3) . ?
Si2 N1 1.743(3) . ?
Si2 C4 1.867(5) . ?
Si2 C3 1.876(5) . ?
Si2 Al2 2.871(2) . ?
Si3 N2 1.705(3) . ?
Si3 N3 1.797(3) . ?
Si3 C5 1.859(5) . ?
Si3 C6 1.867(4) . ?
Si4 N4 1.737(3) . ?
Si4 N3 1.784(3) . ?
Si4 C8 1.845(4) . ?
Si4 C7 1.864(4) . ?
Si4 Al4 2.695(2) . ?
Si5 N6 1.713(4) . ?
Si5 C12 1.859(6) . ?
Si5 C13 1.860(6) . ?
Si5 H2 1.43(4) . ?
Si6 N7 1.693(4) . ?
Si6 N6 1.740(4) . ?
Si6 C5 1.869(5) . ?
Si6 C14 1.869(4) . ?
Si7 N7 1.681(4) . ?
Si7 N8 1.816(3) . ?
Si7 C16 1.857(4) . ?
Si7 C17 1.863(4) . ?
Si7 Al5 2.608(2) . ?
Si8 N9 1.764(3) . ?
Si8 N8 1.770(3) . ?
Si8 C18 1.845(4) . ?
Si8 C19 1.867(5) . ?
Al1 N1 1.841(3) . ?
Al1 N9 1.894(3) . ?
Al1 N10 2.049(3) . ?
Al1 Al2 2.922(2) . ?
Al1 H3 1.57(4) . ?
Al2 N2 1.840(3) . ?
Al2 N9 1.932(3) . ?
Al2 Al3 2.975(2) . ?
Al2 H4 1.41(4) . ?
Al2 H5 1.73(4) . ?
Al3 N9 1.908(3) . ?
Al3 N3 1.936(3) . ?
Al3 H6 1.49(4) . ?
Al3 H7 1.58(5) . ?
Al4 N3 1.970(3) . ?
Al4 N8 1.975(3) . ?
Al4 N4 2.093(3) . ?
Al4 Al5 2.739(2) . ?
Al4 H5 1.78(4) . ?
Al4 H8 1.67(4) . ?
Al5 N7 1.870(3) . ?
Al5 N4 1.899(3) . ?
Al5 N8 1.994(3) . ?
Al5 Al6 2.974(2) . ?
Al5 H9 1.58(4) . ?
Al6 N6 1.852(4) . ?
Al6 N4 1.888(3) . ?
Al6 N5 2.035(3) . ?
Al6 H10 1.52(4) . ?
N5 C11 1.464(6) . ?
N5 C9 1.486(6) . ?
N5 C10 1.493(6) . ?
N10 C21 1.476(6) . ?
N10 C20 1.486(6) . ?
N10 C22 1.496(5) . ?
C1 H1A 0.98 . ?
C1 H1B 0.98 . ?
C1 H1C 0.98 . ?
C2 H2A 0.98 . ?
C2 H2B 0.98 . ?
C2 H2C 0.98 . ?
C3 H3A 0.98 . ?
C3 H3B 0.98 . ?
C3 H3C 0.98 . ?
C4 H4A 0.98 . ?
C4 H4B 0.98 . ?
C4 H4C 0.98 . ?
C5 H5A 0.98 . ?
C5 H5B 0.98 . ?
C5 H5C 0.98 . ?
C5 H5D 0.98 . ?
C5 H5E 0.98 . ?
C5 H5F 0.98 . ?
C6 H6A 0.98 . ?
C6 H6B 0.98 . ?
C6 H6C 0.98 . ?
C7 H7A 0.98 . ?
C7 H7B 0.98 . ?
C7 H7C 0.98 . ?
C8 H8A 0.98 . ?
C8 H8B 0.98 . ?
C8 H8C 0.98 . ?
C9 H9A 0.98 . ?
C9 H9B 0.98 . ?
C9 H9C 0.98 . ?
C10 H10A 0.98 . ?
C10 H10B 0.98 . ?
C10 H10C 0.98 . ?
C11 H11A 0.98 . ?
C11 H11B 0.98 . ?
C11 H11C 0.98 . ?
C12 H12A 0.98 . ?
C12 H12B 0.98 . ?
C12 H12C 0.98 . ?
C13 H13A 0.98 . ?
C13 H13B 0.98 . ?
C13 H13C 0.98 . ?
C14 H14A 0.98 . ?
C14 H14B 0.98 . ?
C14 H14C 0.98 . ?
C16 H16A 0.98 . ?
C16 H16B 0.98 . ?
C16 H16C 0.98 . ?
C17 H17A 0.98 . ?
C17 H17B 0.98 . ?
C17 H17C 0.98 . ?
C18 H18A 0.98 . ?
C18 H18B 0.98 . ?
C18 H18C 0.98 . ?
C19 H19A 0.98 . ?
C19 H19B 0.98 . ?
C19 H19C 0.98 . ?
C20 H20A 0.98 . ?
C20 H20B 0.98 . ?
C20 H20C 0.98 . ?
C21 H21A 0.98 . ?
C21 H21B 0.98 . ?
C21 H21C 0.98 . ?
C22 H22A 0.98 . ?
C22 H22B 0.98 . ?
C22 H22C 0.98 . ?
C23 C24 1.21(2) . ?
C23 C23 1.38(4) 2_465 ?
C23 H23A 0.99 . ?
C23 H23B 0.99 . ?
C24 C25 1.30(2) . ?
C24 H24A 0.99 . ?
C24 H24B 0.99 . ?
C25 H25A 0.98 . ?
C25 H25B 0.98 . ?
C25 H25C 0.98 . ?

loop_
_geom_torsion_atom_site_label_1
_geom_torsion_atom_site_label_2
_geom_torsion_atom_site_label_3
_geom_torsion_atom_site_label_4
_geom_torsion
_geom_torsion_site_symmetry_1
_geom_torsion_site_symmetry_2
_geom_torsion_site_symmetry_3
_geom_torsion_site_symmetry_4
_geom_torsion_publ_flag
N2 Si2 Al2 N2 0.0 . . . . ?
N1 Si2 Al2 N2 -151.9(2) . . . . ?
C4 Si2 Al2 N2 -50.0(3) . . . . ?
C3 Si2 Al2 N2 99.5(2) . . . . ?
N2 Si2 Al2 N9 98.6(2) . . . . ?
N1 Si2 Al2 N9 -53.30(15) . . . . ?
C4 Si2 Al2 N9 48.5(3) . . . . ?
C3 Si2 Al2 N9 -162.0(2) . . . . ?
N2 Si2 Al2 Al1 127.9(2) . . . . ?
N1 Si2 Al2 Al1 -23.98(12) . . . . ?
C4 Si2 Al2 Al1 77.8(2) . . . . ?
C3 Si2 Al2 Al1 -132.7(2) . . . . ?
N2 Si2 Al2 Al3 61.8(2) . . . . ?
N1 Si2 Al2 Al3 -90.04(12) . . . . ?
C4 Si2 Al2 Al3 11.8(2) . . . . ?
C3 Si2 Al2 Al3 161.3(2) . . . . ?
N1 Al1 Al2 N2 49.7(2) . . . . ?
N9 Al1 Al2 N2 -103.6(2) . . . . ?
N10 Al1 Al2 N2 -44.2(2) . . . . ?
N1 Al1 Al2 N9 153.3(2) . . . . ?
N9 Al1 Al2 N9 0.0 . . . . ?
N10 Al1 Al2 N9 59.4(2) . . . . ?
N1 Al1 Al2 Si2 22.97(12) . . . . ?
N9 Al1 Al2 Si2 -130.3(2) . . . . ?
N10 Al1 Al2 Si2 -70.9(2) . . . . ?
N1 Al1 Al2 Al3 114.59(12) . . . . ?
N9 Al1 Al2 Al3 -38.66(15) . . . . ?
N10 Al1 Al2 Al3 20.7(2) . . . . ?
N2 Al2 Al3 N9 141.4(2) . . . . ?
N9 Al2 Al3 N9 0.0 . . . . ?
Si2 Al2 Al3 N9 108.58(15) . . . . ?
Al1 Al2 Al3 N9 39.46(14) . . . . ?
N2 Al2 Al3 N3 -70.29(14) . . . . ?
N9 Al2 Al3 N3 148.3(2) . . . . ?
Si2 Al2 Al3 N3 -103.12(11) . . . . ?
Al1 Al2 Al3 N3 -172.24(11) . . . . ?
N4 Si4 Al4 N3 159.7(2) . . . . ?
N3 Si4 Al4 N3 0.0 . . . . ?
C8 Si4 Al4 N3 76.2(3) . . . . ?
C7 Si4 Al4 N3 -96.5(2) . . . . ?
N4 Si4 Al4 N8 60.1(2) . . . . ?
N3 Si4 Al4 N8 -99.6(2) . . . . ?
C8 Si4 Al4 N8 -23.4(3) . . . . ?
C7 Si4 Al4 N8 163.9(2) . . . . ?
N4 Si4 Al4 N4 0.0 . . . . ?
N3 Si4 Al4 N4 -159.7(2) . . . . ?
C8 Si4 Al4 N4 -83.5(3) . . . . ?
C7 Si4 Al4 N4 103.8(2) . . . . ?
N4 Si4 Al4 Al5 37.68(12) . . . . ?
N3 Si4 Al4 Al5 -122.04(13) . . . . ?
C8 Si4 Al4 Al5 -45.8(2) . . . . ?
C7 Si4 Al4 Al5 141.4(2) . . . . ?
N7 Si7 Al5 N7 0.0 . . . . ?
N8 Si7 Al5 N7 -167.6(2) . . . . ?
C16 Si7 Al5 N7 -88.7(3) . . . . ?
C17 Si7 Al5 N7 92.1(2) . . . . ?
N7 Si7 Al5 N4 88.0(2) . . . . ?
N8 Si7 Al5 N4 -79.6(2) . . . . ?
C16 Si7 Al5 N4 -0.6(2) . . . . ?
C17 Si7 Al5 N4 -179.9(2) . . . . ?
N7 Si7 Al5 N8 167.6(2) . . . . ?
N8 Si7 Al5 N8 0.0 . . . . ?
C16 Si7 Al5 N8 78.9(2) . . . . ?
C17 Si7 Al5 N8 -100.3(2) . . . . ?
N7 Si7 Al5 Al4 124.1(2) . . . . ?
N8 Si7 Al5 Al4 -43.46(12) . . . . ?
C16 Si7 Al5 Al4 35.5(2) . . . . ?
C17 Si7 Al5 Al4 -143.8(2) . . . . ?
N7 Si7 Al5 Al6 48.6(2) . . . . ?
N8 Si7 Al5 Al6 -118.99(13) . . . . ?
C16 Si7 Al5 Al6 -40.1(2) . . . . ?
C17 Si7 Al5 Al6 140.7(2) . . . . ?
N3 Al4 Al5 N7 -169.22(14) . . . . ?
N8 Al4 Al5 N7 74.0(2) . . . . ?
N4 Al4 Al5 N7 -100.2(2) . . . . ?
Si4 Al4 Al5 N7 -134.90(11) . . . . ?
N3 Al4 Al5 N4 -69.0(2) . . . . ?
N8 Al4 Al5 N4 174.2(2) . . . . ?
N4 Al4 Al5 N4 0.0 . . . . ?
Si4 Al4 Al5 N4 -34.71(12) . . . . ?
N3 Al4 Al5 N8 116.8(2) . . . . ?
N8 Al4 Al5 N8 0.0 . . . . ?
N4 Al4 Al5 N8 -174.2(2) . . . . ?
Si4 Al4 Al5 N8 151.13(13) . . . . ?
N3 Al4 Al5 Si7 158.39(10) . . . . ?
N8 Al4 Al5 Si7 41.57(12) . . . . ?
N4 Al4 Al5 Si7 -132.59(13) . . . . ?
Si4 Al4 Al5 Si7 -167.30(5) . . . . ?
N3 Al4 Al5 Al6 -94.15(10) . . . . ?
N8 Al4 Al5 Al6 149.03(13) . . . . ?
N4 Al4 Al5 Al6 -25.13(12) . . . . ?
Si4 Al4 Al5 Al6 -59.84(4) . . . . ?
N7 Al5 Al6 N6 -50.7(2) . . . . ?
N4 Al5 Al6 N6 178.2(2) . . . . ?
N8 Al5 Al6 N6 -124.9(2) . . . . ?
Si7 Al5 Al6 N6 -80.45(12) . . . . ?
Al4 Al5 Al6 N6 -150.15(12) . . . . ?
N7 Al5 Al6 N4 131.1(2) . . . . ?
N4 Al5 Al6 N4 0.0 . . . . ?
N8 Al5 Al6 N4 56.9(2) . . . . ?
Si7 Al5 Al6 N4 101.4(2) . . . . ?
Al4 Al5 Al6 N4 31.7(2) . . . . ?
N7 Al5 Al6 N5 51.0(2) . . . . ?
N4 Al5 Al6 N5 -80.0(2) . . . . ?
N8 Al5 Al6 N5 -23.1(2) . . . . ?
Si7 Al5 Al6 N5 21.3(2) . . . . ?
Al4 Al5 Al6 N5 -48.37(15) . . . . ?
C2 Si1 N1 Si2 82.7(3) . . . . ?
C1 Si1 N1 Si2 -44.6(3) . . . . ?
C2 Si1 N1 Al1 -97.0(3) . . . . ?
C1 Si1 N1 Al1 135.7(3) . . . . ?
N2 Si2 N1 Si1 -147.0(2) . . . . ?
C4 Si2 N1 Si1 88.8(3) . . . . ?
C3 Si2 N1 Si1 -31.0(3) . . . . ?
Al2 Si2 N1 Si1 -129.7(2) . . . . ?
N2 Si2 N1 Al1 32.6(3) . . . . ?
C4 Si2 N1 Al1 -91.5(3) . . . . ?
C3 Si2 N1 Al1 148.7(3) . . . . ?
Al2 Si2 N1 Al1 50.0(2) . . . . ?
N9 Al1 N1 Si1 147.7(2) . . . . ?
N10 Al1 N1 Si1 -86.1(2) . . . . ?
Al2 Al1 N1 Si1 129.9(2) . . . . ?
N9 Al1 N1 Si2 -31.9(3) . . . . ?
N10 Al1 N1 Si2 94.3(2) . . . . ?
Al2 Al1 N1 Si2 -49.8(2) . . . . ?
N3 Si3 N2 Si2 131.8(3) . . . . ?
C5 Si3 N2 Si2 13.5(4) . . . . ?
C6 Si3 N2 Si2 -109.8(3) . . . . ?
N3 Si3 N2 Al2 -41.8(2) . . . . ?
C5 Si3 N2 Al2 -160.1(2) . . . . ?
C6 Si3 N2 Al2 76.6(2) . . . . ?
N1 Si2 N2 Si3 -146.1(3) . . . . ?
C4 Si2 N2 Si3 -23.7(4) . . . . ?
C3 Si2 N2 Si3 94.6(3) . . . . ?
Al2 Si2 N2 Si3 -173.9(4) . . . . ?
N1 Si2 N2 Al2 27.8(2) . . . . ?
C4 Si2 N2 Al2 150.2(2) . . . . ?
C3 Si2 N2 Al2 -91.5(2) . . . . ?
Al2 Si2 N2 Al2 0.0 . . . . ?
N9 Al2 N2 Si3 89.5(2) . . . . ?
Si2 Al2 N2 Si3 175.4(3) . . . . ?
Al1 Al2 N2 Si3 128.5(2) . . . . ?
Al3 Al2 N2 Si3 66.1(2) . . . . ?
N9 Al2 N2 Si2 -86.0(2) . . . . ?
Si2 Al2 N2 Si2 0.0 . . . . ?
Al1 Al2 N2 Si2 -46.96(15) . . . . ?
Al3 Al2 N2 Si2 -109.4(2) . . . . ?
N4 Si4 N3 Si3 -145.6(2) . . . . ?
C8 Si4 N3 Si3 93.0(2) . . . . ?
C7 Si4 N3 Si3 -27.0(3) . . . . ?
Al4 Si4 N3 Si3 -129.9(2) . . . . ?
N4 Si4 N3 Al3 88.8(2) . . . . ?
C8 Si4 N3 Al3 -32.6(2) . . . . ?
C7 Si4 N3 Al3 -152.6(2) . . . . ?
Al4 Si4 N3 Al3 104.5(2) . . . . ?
N4 Si4 N3 Al4 -15.70(14) . . . . ?
C8 Si4 N3 Al4 -137.1(2) . . . . ?
C7 Si4 N3 Al4 102.9(2) . . . . ?
Al4 Si4 N3 Al4 0.0 . . . . ?
N2 Si3 N3 Si4 -166.1(2) . . . . ?
C5 Si3 N3 Si4 -45.0(3) . . . . ?
C6 Si3 N3 Si4 75.0(3) . . . . ?
N2 Si3 N3 Al3 -37.0(2) . . . . ?
C5 Si3 N3 Al3 84.1(2) . . . . ?
C6 Si3 N3 Al3 -155.9(2) . . . . ?
N2 Si3 N3 Al4 76.7(2) . . . . ?
C5 Si3 N3 Al4 -162.3(2) . . . . ?
C6 Si3 N3 Al4 -42.3(2) . . . . ?
N9 Al3 N3 Si4 -141.6(2) . . . . ?
Al2 Al3 N3 Si4 -162.3(2) . . . . ?
N9 Al3 N3 Si3 81.2(2) . . . . ?
Al2 Al3 N3 Si3 60.44(13) . . . . ?
N9 Al3 N3 Al4 -44.6(2) . . . . ?
Al2 Al3 N3 Al4 -65.38(12) . . . . ?
N8 Al4 N3 Si4 99.08(15) . . . . ?
N4 Al4 N3 Si4 13.11(12) . . . . ?
Si4 Al4 N3 Si4 0.0 . . . . ?
Al5 Al4 N3 Si4 54.11(11) . . . . ?
N8 Al4 N3 Si3 -127.3(2) . . . . ?
N4 Al4 N3 Si3 146.8(2) . . . . ?
Si4 Al4 N3 Si3 133.7(2) . . . . ?
Al5 Al4 N3 Si3 -172.24(15) . . . . ?
N8 Al4 N3 Al3 -13.5(2) . . . . ?
N4 Al4 N3 Al3 -99.46(15) . . . . ?
Si4 Al4 N3 Al3 -112.6(2) . . . . ?
Al5 Al4 N3 Al3 -58.46(13) . . . . ?
N3 Si4 N4 Al6 159.0(2) . . . . ?
C8 Si4 N4 Al6 -80.3(2) . . . . ?
C7 Si4 N4 Al6 44.0(3) . . . . ?
Al4 Si4 N4 Al6 144.2(2) . . . . ?
N3 Si4 N4 Al5 -70.4(2) . . . . ?
C8 Si4 N4 Al5 50.3(3) . . . . ?
C7 Si4 N4 Al5 174.7(2) . . . . ?
Al4 Si4 N4 Al5 -85.1(2) . . . . ?
N3 Si4 N4 Al4 14.75(13) . . . . ?
C8 Si4 N4 Al4 135.5(2) . . . . ?
C7 Si4 N4 Al4 -100.2(2) . . . . ?
Al4 Si4 N4 Al4 0.0 . . . . ?
N6 Al6 N4 Si4 136.9(2) . . . . ?
N5 Al6 N4 Si4 -100.0(2) . . . . ?
Al5 Al6 N4 Si4 139.0(3) . . . . ?
N6 Al6 N4 Al5 -2.0(2) . . . . ?
N5 Al6 N4 Al5 121.1(2) . . . . ?
Al5 Al6 N4 Al5 0.0 . . . . ?
N6 Al6 N4 Al4 -101.4(3) . . . . ?
N5 Al6 N4 Al4 21.7(3) . . . . ?
Al5 Al6 N4 Al4 -99.4(3) . . . . ?
N7 Al5 N4 Si4 175.1(2) . . . . ?
N8 Al5 N4 Si4 90.7(2) . . . . ?
Si7 Al5 N4 Si4 134.0(2) . . . . ?
Al4 Al5 N4 Si4 86.4(2) . . . . ?
Al6 Al5 N4 Si4 -136.3(3) . . . . ?
N7 Al5 N4 Al6 -48.6(2) . . . . ?
N8 Al5 N4 Al6 -133.02(15) . . . . ?
Si7 Al5 N4 Al6 -89.66(14) . . . . ?
Al4 Al5 N4 Al6 -137.2(2) . . . . ?
Al6 Al5 N4 Al6 0.0 . . . . ?
N7 Al5 N4 Al4 88.66(15) . . . . ?
N8 Al5 N4 Al4 4.22(13) . . . . ?
Si7 Al5 N4 Al4 47.59(11) . . . . ?
Al4 Al5 N4 Al4 0.0 . . . . ?
Al6 Al5 N4 Al4 137.2(2) . . . . ?
N3 Al4 N4 Si4 -13.46(12) . . . . ?
N8 Al4 N4 Si4 -127.11(13) . . . . ?
Si4 Al4 N4 Si4 0.0 . . . . ?
Al5 Al4 N4 Si4 -122.9(2) . . . . ?
N3 Al4 N4 Al6 -144.6(2) . . . . ?
N8 Al4 N4 Al6 101.8(2) . . . . ?
Si4 Al4 N4 Al6 -131.1(3) . . . . ?
Al5 Al4 N4 Al6 106.0(3) . . . . ?
N3 Al4 N4 Al5 109.41(13) . . . . ?
N8 Al4 N4 Al5 -4.24(13) . . . . ?
Si4 Al4 N4 Al5 122.9(2) . . . . ?
Al5 Al4 N4 Al5 0.0 . . . . ?
N6 Al6 N5 C11 67.6(3) . . . . ?
N4 Al6 N5 C11 -62.2(3) . . . . ?
Al5 Al6 N5 C11 -20.9(4) . . . . ?
N6 Al6 N5 C9 -169.7(3) . . . . ?
N4 Al6 N5 C9 60.5(3) . . . . ?
Al5 Al6 N5 C9 101.8(3) . . . . ?
N6 Al6 N5 C10 -52.5(3) . . . . ?
N4 Al6 N5 C10 177.6(3) . . . . ?
Al5 Al6 N5 C10 -141.0(3) . . . . ?
C12 Si5 N6 Si6 42.0(3) . . . . ?
C13 Si5 N6 Si6 -82.0(3) . . . . ?
C12 Si5 N6 Al6 -140.9(3) . . . . ?
C13 Si5 N6 Al6 95.2(3) . . . . ?
N7 Si6 N6 Si5 158.5(2) . . . . ?
C5 Si6 N6 Si5 -79.0(3) . . . . ?
C14 Si6 N6 Si5 39.9(3) . . . . ?
N7 Si6 N6 Al6 -18.6(2) . . . . ?
C5 Si6 N6 Al6 103.9(3) . . . . ?
C14 Si6 N6 Al6 -137.2(2) . . . . ?
N4 Al6 N6 Si5 -133.1(2) . . . . ?
N5 Al6 N6 Si5 100.5(2) . . . . ?
Al5 Al6 N6 Si5 -134.4(2) . . . . ?
N4 Al6 N6 Si6 44.1(3) . . . . ?
N5 Al6 N6 Si6 -82.3(2) . . . . ?
Al5 Al6 N6 Si6 42.8(2) . . . . ?
N8 Si7 N7 Si6 174.0(4) . . . . ?
C16 Si7 N7 Si6 -68.7(4) . . . . ?
C17 Si7 N7 Si6 54.4(4) . . . . ?
Al5 Si7 N7 Si6 164.5(5) . . . . ?
N8 Si7 N7 Al5 9.47(15) . . . . ?
C16 Si7 N7 Al5 126.7(2) . . . . ?
C17 Si7 N7 Al5 -110.2(2) . . . . ?
Al5 Si7 N7 Al5 0.0 . . . . ?
N6 Si6 N7 Si7 152.6(4) . . . . ?
C5 Si6 N7 Si7 28.7(4) . . . . ?
C14 Si6 N7 Si7 -88.2(4) . . . . ?
N6 Si6 N7 Al5 -44.7(2) . . . . ?
C5 Si6 N7 Al5 -168.6(2) . . . . ?
C14 Si6 N7 Al5 74.5(2) . . . . ?
N4 Al5 N7 Si7 -103.0(2) . . . . ?
N8 Al5 N7 Si7 -8.65(14) . . . . ?
Si7 Al5 N7 Si7 0.0 . . . . ?
Al4 Al5 N7 Si7 -52.82(13) . . . . ?
Al6 Al5 N7 Si7 -131.43(14) . . . . ?
N4 Al5 N7 Si6 86.1(2) . . . . ?
N8 Al5 N7 Si6 -179.5(2) . . . . ?
Si7 Al5 N7 Si6 -170.9(3) . . . . ?
Al4 Al5 N7 Si6 136.3(2) . . . . ?
Al6 Al5 N7 Si6 57.7(2) . . . . ?
N9 Si8 N8 Si7 -167.5(2) . . . . ?
C18 Si8 N8 Si7 71.1(2) . . . . ?
C19 Si8 N8 Si7 -49.3(2) . . . . ?
N9 Si8 N8 Al4 -24.2(2) . . . . ?
C18 Si8 N8 Al4 -145.6(2) . . . . ?
C19 Si8 N8 Al4 93.9(2) . . . . ?
N9 Si8 N8 Al5 84.7(2) . . . . ?
C18 Si8 N8 Al5 -36.7(3) . . . . ?
C19 Si8 N8 Al5 -157.1(2) . . . . ?
N7 Si7 N8 Si8 -138.9(2) . . . . ?
C16 Si7 N8 Si8 97.4(2) . . . . ?
C17 Si7 N8 Si8 -22.9(3) . . . . ?
Al5 Si7 N8 Si8 -130.0(2) . . . . ?
N7 Si7 N8 Al4 76.5(2) . . . . ?
C16 Si7 N8 Al4 -47.2(2) . . . . ?
C17 Si7 N8 Al4 -167.5(2) . . . . ?
Al5 Si7 N8 Al4 85.4(2) . . . . ?
N7 Si7 N8 Al5 -8.87(14) . . . . ?
C16 Si7 N8 Al5 -132.6(2) . . . . ?
C17 Si7 N8 Al5 107.1(2) . . . . ?
Al5 Si7 N8 Al5 0.0 . . . . ?
N3 Al4 N8 Si8 55.3(2) . . . . ?
N4 Al4 N8 Si8 134.5(2) . . . . ?
Si4 Al4 N8 Si8 100.6(2) . . . . ?
Al5 Al4 N8 Si8 130.5(2) . . . . ?
N3 Al4 N8 Si7 -159.9(2) . . . . ?
N4 Al4 N8 Si7 -80.7(2) . . . . ?
Si4 Al4 N8 Si7 -114.66(15) . . . . ?
Al5 Al4 N8 Si7 -84.7(2) . . . . ?
N3 Al4 N8 Al5 -75.2(2) . . . . ?
N4 Al4 N8 Al5 4.04(12) . . . . ?
Si4 Al4 N8 Al5 -29.94(13) . . . . ?
Al5 Al4 N8 Al5 0.0 . . . . ?
N7 Al5 N8 Si8 130.7(2) . . . . ?
N4 Al5 N8 Si8 -127.6(2) . . . . ?
Si7 Al5 N8 Si8 122.7(2) . . . . ?
Al4 Al5 N8 Si8 -123.1(3) . . . . ?
Al6 Al5 N8 Si8 -158.92(15) . . . . ?
N7 Al5 N8 Si7 7.99(13) . . . . ?
N4 Al5 N8 Si7 109.65(13) . . . . ?
Si7 Al5 N8 Si7 0.0 . . . . ?
Al4 Al5 N8 Si7 114.13(14) . . . . ?
Al6 Al5 N8 Si7 78.34(12) . . . . ?
N7 Al5 N8 Al4 -106.13(13) . . . . ?
N4 Al5 N8 Al4 -4.47(14) . . . . ?
Si7 Al5 N8 Al4 -114.13(14) . . . . ?
Al4 Al5 N8 Al4 0.0 . . . . ?
Al6 Al5 N8 Al4 -35.79(14) . . . . ?
N8 Si8 N9 Al1 -174.8(2) . . . . ?
C18 Si8 N9 Al1 -53.4(3) . . . . ?
C19 Si8 N9 Al1 66.1(2) . . . . ?
N8 Si8 N9 Al3 -39.4(2) . . . . ?
C18 Si8 N9 Al3 82.0(2) . . . . ?
C19 Si8 N9 Al3 -158.5(2) . . . . ?
N8 Si8 N9 Al2 71.3(2) . . . . ?
C18 Si8 N9 Al2 -167.4(2) . . . . ?
C19 Si8 N9 Al2 -47.9(2) . . . . ?
N1 Al1 N9 Si8 -144.6(2) . . . . ?
N10 Al1 N9 Si8 94.0(2) . . . . ?
Al2 Al1 N9 Si8 -118.4(3) . . . . ?
N1 Al1 N9 Al3 80.8(2) . . . . ?
N10 Al1 N9 Al3 -40.7(2) . . . . ?
Al2 Al1 N9 Al3 106.9(2) . . . . ?
N1 Al1 N9 Al2 -26.1(2) . . . . ?
N10 Al1 N9 Al2 -147.62(15) . . . . ?
Al2 Al1 N9 Al2 0.0 . . . . ?
N3 Al3 N9 Si8 82.4(2) . . . . ?
Al2 Al3 N9 Si8 115.0(2) . . . . ?
N3 Al3 N9 Al1 -138.2(2) . . . . ?
Al2 Al3 N9 Al1 -105.6(2) . . . . ?
N3 Al3 N9 Al2 -32.6(2) . . . . ?
Al2 Al3 N9 Al2 0.0 . . . . ?
N2 Al2 N9 Si8 -152.6(2) . . . . ?
Si2 Al2 N9 Si8 172.67(13) . . . . ?
Al1 Al2 N9 Si8 127.5(2) . . . . ?
Al3 Al2 N9 Si8 -116.8(2) . . . . ?
N2 Al2 N9 Al1 80.0(2) . . . . ?
Si2 Al2 N9 Al1 45.19(13) . . . . ?
Al1 Al2 N9 Al1 0.0 . . . . ?
Al3 Al2 N9 Al1 115.8(2) . . . . ?
N2 Al2 N9 Al3 -35.8(2) . . . . ?
Si2 Al2 N9 Al3 -70.57(12) . . . . ?
Al1 Al2 N9 Al3 -115.8(2) . . . . ?
Al3 Al2 N9 Al3 0.0 . . . . ?
N1 Al1 N10 C21 -141.1(3) . . . . ?
N9 Al1 N10 C21 -20.8(3) . . . . ?
Al2 Al1 N10 C21 -59.6(4) . . . . ?
N1 Al1 N10 C20 -17.9(3) . . . . ?
N9 Al1 N10 C20 102.3(3) . . . . ?
Al2 Al1 N10 C20 63.5(4) . . . . ?
N1 Al1 N10 C22 101.2(3) . . . . ?
N9 Al1 N10 C22 -138.6(3) . . . . ?
Al2 Al1 N10 C22 -177.4(3) . . . . ?
C23 C23 C24 C25 167.0(27) 2_465 . . . ?
